data_7016421
loop_
_publ_author_name
'Murtaza, Ghulam'
'Badshah, Amin'
'Said, Muhammad'
'Khan, Hizbullah'
'Khan, Ajmal'
'Khan, Samreen'
'Siddiq, Sadia'
'Choudhary, M. Iqbal'
'Boudreau, Jos\'ee'
'Fontaine, Fr\'ed\'eric-Georges'

_publ_section_title
;
 Urease inhibition and anti-leishmanial assay of substituted
 benzoylguanidines and their copper(ii) complexes.
;
_journal_issue 36
_journal_name_full 'Dalton transactions (Cambridge, England : 2003)'
_journal_page_first 9202
_journal_page_last 9211
_journal_paper_doi 10.1039/c1dt10464k
_journal_volume 40
_journal_year 2011
_chemical_formula_sum 'C34 H34 Cl2 Cu N6 O2'
_chemical_formula_weight 693.11
_chemical_name_systematic
;

?

;
_space_group_IT_number 14
_symmetry_cell_setting monoclinic
_symmetry_space_group_name_Hall '-P 2ybc'
_symmetry_space_group_name_H-M 'P 1 21/c 1'
_atom_sites_solution_hydrogens constr
_atom_sites_solution_primary direct
_atom_sites_solution_secondary difmap
_audit_creation_method SHELXL-97
_cell_angle_alpha 90.00
_cell_angle_beta 96.193(6)
_cell_angle_gamma 90.00
_cell_formula_units_Z 6
_cell_length_a 19.020(8)
_cell_length_b 14.289(6)
_cell_length_c 18.525(8)
_cell_measurement_reflns_used 8414
_cell_measurement_temperature 200(2)
_cell_measurement_theta_max 23.49
_cell_measurement_theta_min 2.16
_cell_volume 5005(4)
_computing_cell_refinement 'APEX 2 (Bruker, 2005b)'
_computing_data_collection 'APEX 2 (Bruker, 2005b)'
_computing_data_reduction 'SAINT (Bruker, 2003)'
_computing_molecular_graphics 'SHELXTL (Bruker, 2001)'
_computing_publication_material 'SHELXTL (Bruker, 2001)'
_computing_structure_refinement 'SHELXL-97 (Sheldrick, 1997)'
_computing_structure_solution 'SHELXS-97 (Sheldrick, 1990)'
_diffrn_ambient_temperature 200(2)
_diffrn_measured_fraction_theta_full 0.969
_diffrn_measured_fraction_theta_max 0.969
_diffrn_measurement_device_type 'Bruker Smart APEX II CCD'
_diffrn_measurement_method \w
_diffrn_radiation_monochromator graphite
_diffrn_radiation_source 'fine-focus sealed tube'
_diffrn_radiation_type MoK\a
_diffrn_radiation_wavelength 0.71073
_diffrn_reflns_av_R_equivalents 0.1093
_diffrn_reflns_av_sigmaI/netI 0.0939
_diffrn_reflns_limit_h_max 25
_diffrn_reflns_limit_h_min -25
_diffrn_reflns_limit_k_max 18
_diffrn_reflns_limit_k_min -18
_diffrn_reflns_limit_l_max 24
_diffrn_reflns_limit_l_min -24
_diffrn_reflns_number 60387
_diffrn_reflns_theta_full 28.28
_diffrn_reflns_theta_max 28.28
_diffrn_reflns_theta_min 1.79
_exptl_absorpt_coefficient_mu 0.855
_exptl_absorpt_correction_T_max 0.9194
_exptl_absorpt_correction_T_min 0.8342
_exptl_absorpt_correction_type integration
_exptl_absorpt_process_details 'XPREP (Bruker, 2005a)'
_exptl_crystal_colour blue
_exptl_crystal_density_diffrn 1.380
_exptl_crystal_density_method 'not measured'
_exptl_crystal_description Block
_exptl_crystal_F_000 2154
_exptl_crystal_size_max 0.22
_exptl_crystal_size_mid 0.17
_exptl_crystal_size_min 0.10
_refine_diff_density_max 1.105
_refine_diff_density_min -0.846
_refine_diff_density_rms 0.078
_refine_ls_extinction_method none
_refine_ls_goodness_of_fit_ref 1.019
_refine_ls_matrix_type full
_refine_ls_number_parameters 680
_refine_ls_number_reflns 12034
_refine_ls_number_restraints 72
_refine_ls_restrained_S_all 1.019
_refine_ls_R_factor_all 0.1047
_refine_ls_R_factor_gt 0.0587
_refine_ls_shift/su_max 0.005
_refine_ls_shift/su_mean 0.000
_refine_ls_structure_factor_coef Fsqd
_refine_ls_weighting_details 'calc w=1/[\s^2^(Fo^2^)+(0.0730P)^2^+0.0000P] where P=(Fo^2^+2Fc^2^)/3'
_refine_ls_weighting_scheme calc
_refine_ls_wR_factor_gt 0.1428
_refine_ls_wR_factor_ref 0.1673
_reflns_number_gt 7243
_reflns_number_total 12034
_reflns_threshold_expression >2sigma(I)
_cod_data_source_file c1dt10464k.txt
_cod_data_source_block bad005
_cod_depositor_comments
;
The following automatic conversions were performed:

'_symmetry_cell_setting' value 'Monoclinic' changed to 'monoclinic'
according to /home/saulius/struct/CIF-dictionaries/cif_core.dic
dictionary named 'cif_core.dic' version 2.4.1 from 2010-06-29.

Automatic conversion script
Id: cif_fix_values 1715 2011-07-08 13:25:40Z adriana 
;
_cod_original_sg_symbol_H-M P2(1)/c
_cod_database_code 7016421

loop_
_symmetry_equiv_pos_as_xyz
'x, y, z'
'-x, y+1/2, -z+1/2'
'-x, -y, -z'
'x, -y-1/2, z-1/2'

loop_
_atom_site_label
_atom_site_type_symbol
_atom_site_fract_x
_atom_site_fract_y
_atom_site_fract_z
_atom_site_U_iso_or_equiv
_atom_site_adp_type
_atom_site_occupancy
_atom_site_symmetry_multiplicity
_atom_site_calc_flag
_atom_site_refinement_flags
_atom_site_disorder_assembly
_atom_site_disorder_group
C1 C 0.00904(17) 0.3866(2) 0.31574(16) 0.0344(7) Uani 1 1 d . . .
C2 C -0.05458(18) 0.3798(2) 0.27230(18) 0.0423(8) Uani 1 1 d . . .
H2 H -0.0551 0.3848 0.2211 0.051 Uiso 1 1 calc R . .
C3 C -0.11696(19) 0.3658(3) 0.3016(2) 0.0496(9) Uani 1 1 d . . .
H3 H -0.1602 0.3622 0.2709 0.060 Uiso 1 1 calc R . .
C4 C -0.1166(2) 0.3571(3) 0.3760(2) 0.0523(9) Uani 1 1 d . . .
H4 H -0.1595 0.3460 0.3966 0.063 Uiso 1 1 calc R . .
C5 C -0.0540(2) 0.3646(3) 0.42003(19) 0.0506(9) Uani 1 1 d . . .
H5 H -0.0538 0.3595 0.4712 0.061 Uiso 1 1 calc R . .
C6 C 0.00857(19) 0.3793(2) 0.39075(17) 0.0413(8) Uani 1 1 d . . .
H6 H 0.0516 0.3845 0.4217 0.050 Uiso 1 1 calc R . .
C7 C 0.07581(17) 0.4029(2) 0.28272(16) 0.0349(7) Uani 1 1 d . . .
C8 C 0.19435(17) 0.4500(2) 0.30599(17) 0.0377(7) Uani 1 1 d . . .
Cl1A Cl 0.23791(12) 0.66020(14) 0.24120(12) 0.0793(6) Uani 0.60 1 d P A 1
C9 C 0.2799(7) 0.4822(7) 0.2236(7) 0.034(2) Uani 0.60 1 d PU A 1
C10 C 0.3009(4) 0.5769(7) 0.2248(5) 0.044(2) Uani 0.60 1 d PU A 1
C11 C 0.3674(6) 0.6116(9) 0.2133(6) 0.056(3) Uani 0.60 1 d PU A 1
H11 H 0.3799 0.6759 0.2172 0.068 Uiso 0.60 1 calc PR A 1
C12 C 0.4132(5) 0.5416(9) 0.1955(5) 0.060(2) Uani 0.60 1 d PU A 1
H12 H 0.4591 0.5589 0.1846 0.071 Uiso 0.60 1 calc PR A 1
C13 C 0.3941(4) 0.4432(7) 0.1929(5) 0.057(2) Uani 0.60 1 d PU A 1
H13 H 0.4281 0.3982 0.1818 0.068 Uiso 0.60 1 calc PR A 1
C14 C 0.3289(6) 0.4138(7) 0.2059(6) 0.049(2) Uani 0.60 1 d PU A 1
H14 H 0.3166 0.3494 0.2033 0.058 Uiso 0.60 1 calc PR A 1
Cl1B Cl 0.3025(2) 0.3384(3) 0.18308(17) 0.0948(12) Uani 0.40 1 d P A 2
C9B C 0.2693(10) 0.5122(11) 0.2295(11) 0.036(4) Uani 0.40 1 d PU A 2
C10B C 0.3210(10) 0.4559(13) 0.2018(9) 0.058(4) Uani 0.40 1 d PU A 2
C11B C 0.3909(10) 0.4964(15) 0.1882(10) 0.079(5) Uani 0.40 1 d PU A 2
H11B H 0.4296 0.4640 0.1715 0.094 Uiso 0.40 1 calc PR A 2
C12B C 0.3879(12) 0.5849(15) 0.2041(11) 0.068(6) Uani 0.40 1 d PU A 2
H12B H 0.4297 0.6159 0.1933 0.082 Uiso 0.40 1 calc PR A 2
C13B C 0.3427(9) 0.6471(13) 0.2315(9) 0.091(5) Uani 0.40 1 d PU A 2
H13B H 0.3527 0.7112 0.2416 0.109 Uiso 0.40 1 calc PR A 2
C14B C 0.2804(8) 0.6021(11) 0.2423(8) 0.058(4) Uani 0.40 1 d PU A 2
H14B H 0.2436 0.6378 0.2597 0.069 Uiso 0.40 1 calc PR A 2
C15 C 0.23875(18) 0.4540(3) 0.43798(17) 0.0451(8) Uani 1 1 d . A .
H15 H 0.2138 0.3935 0.4446 0.054 Uiso 1 1 calc R . .
C16 C 0.3119(2) 0.4477(3) 0.4786(2) 0.0654(12) Uani 1 1 d . . .
H16A H 0.3385 0.3975 0.4578 0.098 Uiso 1 1 calc R . .
H16B H 0.3081 0.4343 0.5299 0.098 Uiso 1 1 calc R . .
H16C H 0.3367 0.5073 0.4744 0.098 Uiso 1 1 calc R . .
C17 C 0.1962(2) 0.5317(3) 0.4676(2) 0.0719(13) Uani 1 1 d . . .
H17A H 0.2231 0.5902 0.4684 0.108 Uiso 1 1 calc R . .
H17B H 0.1865 0.5159 0.5170 0.108 Uiso 1 1 calc R . .
H17C H 0.1515 0.5393 0.4366 0.108 Uiso 1 1 calc R . .
C21 C 0.21790(17) 0.5939(2) -0.00931(18) 0.0388(7) Uani 1 1 d . . .
C22 C 0.21106(19) 0.6092(3) -0.08275(19) 0.0486(9) Uani 1 1 d . . .
H22 H 0.1771 0.5745 -0.1132 0.058 Uiso 1 1 calc R . .
C23 C 0.2529(2) 0.6743(3) -0.1132(2) 0.0578(10) Uani 1 1 d . . .
H23 H 0.2470 0.6843 -0.1642 0.069 Uiso 1 1 calc R . .
C24 C 0.3020(2) 0.7239(3) -0.0712(2) 0.0606(11) Uani 1 1 d . . .
H24 H 0.3305 0.7689 -0.0923 0.073 Uiso 1 1 calc R . .
C25 C 0.3103(3) 0.7086(4) 0.0016(3) 0.0854(16) Uani 1 1 d . . .
H25 H 0.3451 0.7427 0.0313 0.102 Uiso 1 1 calc R . .
C26 C 0.2686(2) 0.6440(3) 0.0331(2) 0.0740(14) Uani 1 1 d . . .
H26 H 0.2750 0.6343 0.0841 0.089 Uiso 1 1 calc R . .
C27 C 0.17488(16) 0.5220(2) 0.02440(17) 0.0355(7) Uani 1 1 d . A .
C28 C 0.08362(16) 0.4117(2) 0.00170(17) 0.0340(7) Uani 1 1 d . A .
C29 C 0.04620(18) 0.2960(2) 0.08183(16) 0.0365(7) Uani 1 1 d . A .
C30 C 0.08031(19) 0.2121(2) 0.09869(19) 0.0461(8) Uani 1 1 d . . .
C31 C 0.0430(2) 0.1340(3) 0.1190(2) 0.0531(10) Uani 1 1 d . . .
H31 H 0.0669 0.0765 0.1297 0.064 Uiso 1 1 calc R . .
C32 C -0.0279(2) 0.1406(3) 0.12355(19) 0.0513(10) Uani 1 1 d . . .
H32 H -0.0531 0.0882 0.1390 0.062 Uiso 1 1 calc R . .
C33 C -0.06295(19) 0.2227(3) 0.10576(18) 0.0484(9) Uani 1 1 d . . .
H33 H -0.1126 0.2264 0.1078 0.058 Uiso 1 1 calc R . .
C34 C -0.02628(18) 0.3007(2) 0.08477(18) 0.0410(8) Uani 1 1 d . . .
H34 H -0.0510 0.3573 0.0724 0.049 Uiso 1 1 calc R . .
C35 C 0.03330(18) 0.4071(2) -0.12826(17) 0.0405(8) Uani 1 1 d . A .
H35 H 0.0338 0.4770 -0.1275 0.049 Uiso 1 1 calc R . .
C36 C 0.0929(2) 0.3734(3) -0.1695(2) 0.0594(11) Uani 1 1 d . . .
H36A H 0.1381 0.3956 -0.1451 0.089 Uiso 1 1 calc R . .
H36B H 0.0863 0.3979 -0.2191 0.089 Uiso 1 1 calc R . .
H36C H 0.0929 0.3048 -0.1708 0.089 Uiso 1 1 calc R . .
C37 C -0.03769(18) 0.3747(3) -0.16440(19) 0.0483(9) Uani 1 1 d . . .
H37A H -0.0381 0.3062 -0.1677 0.072 Uiso 1 1 calc R . .
H37B H -0.0458 0.4015 -0.2133 0.072 Uiso 1 1 calc R . .
H37C H -0.0751 0.3954 -0.1356 0.072 Uiso 1 1 calc R . .
C41 C 0.61877(17) 0.4434(2) 0.19869(17) 0.0399(8) Uani 1 1 d . . .
C42 C 0.66994(19) 0.5111(3) 0.1968(2) 0.0501(9) Uani 1 1 d . . .
H42 H 0.6722 0.5470 0.1539 0.060 Uiso 1 1 calc R . .
C43 C 0.7181(2) 0.5273(3) 0.2569(2) 0.0579(10) Uani 1 1 d . . .
H43 H 0.7538 0.5736 0.2549 0.070 Uiso 1 1 calc R . .
C44 C 0.7145(2) 0.4769(3) 0.3191(2) 0.0638(12) Uani 1 1 d . . .
H44 H 0.7476 0.4877 0.3604 0.077 Uiso 1 1 calc R . .
C45 C 0.6630(3) 0.4111(3) 0.3213(2) 0.0746(13) Uani 1 1 d . . .
H45 H 0.6599 0.3770 0.3649 0.090 Uiso 1 1 calc R . .
C46 C 0.6146(2) 0.3929(3) 0.2608(2) 0.0569(10) Uani 1 1 d . . .
H46 H 0.5794 0.3461 0.2628 0.068 Uiso 1 1 calc R . .
C47 C 0.56882(17) 0.4256(2) 0.13162(18) 0.0393(8) Uani 1 1 d . . .
C48 C 0.48844(17) 0.3201(2) 0.07257(18) 0.0403(8) Uani 1 1 d . . .
C49 C 0.40283(18) 0.3407(2) -0.02617(18) 0.0437(8) Uani 1 1 d . . .
C50 C 0.41154(19) 0.2872(3) -0.0872(2) 0.0487(9) Uani 1 1 d . . .
C51 C 0.3530(2) 0.2542(3) -0.1325(2) 0.0593(11) Uani 1 1 d . . .
H51 H 0.3596 0.2180 -0.1742 0.071 Uiso 1 1 calc R . .
C52 C 0.2866(2) 0.2745(3) -0.1163(2) 0.0595(11) Uani 1 1 d . . .
H52 H 0.2468 0.2526 -0.1471 0.071 Uiso 1 1 calc R . .
C53 C 0.2765(2) 0.3258(3) -0.0563(2) 0.0621(11) Uani 1 1 d . . .
H53 H 0.2297 0.3380 -0.0454 0.075 Uiso 1 1 calc R . .
C54 C 0.33350(18) 0.3606(3) -0.0106(2) 0.0527(10) Uani 1 1 d . . .
H54 H 0.3257 0.3974 0.0305 0.063 Uiso 1 1 calc R . .
C55 C 0.4895(2) 0.1623(3) 0.1322(2) 0.0519(9) Uani 1 1 d . . .
H55 H 0.5351 0.1840 0.1588 0.062 Uiso 1 1 calc R . .
C56 C 0.5014(3) 0.0692(4) 0.0972(3) 0.107(2) Uani 1 1 d . . .
H56A H 0.4583 0.0503 0.0670 0.160 Uiso 1 1 calc R . .
H56B H 0.5133 0.0220 0.1350 0.160 Uiso 1 1 calc R . .
H56C H 0.5404 0.0747 0.0669 0.160 Uiso 1 1 calc R . .
C57 C 0.4361(3) 0.1553(4) 0.1842(3) 0.0964(18) Uani 1 1 d . . .
H57A H 0.4299 0.2167 0.2062 0.145 Uiso 1 1 calc R . .
H57B H 0.4520 0.1100 0.2222 0.145 Uiso 1 1 calc R . .
H57C H 0.3910 0.1346 0.1586 0.145 Uiso 1 1 calc R . .
Cl21 Cl 0.17096(6) 0.20334(8) 0.09548(8) 0.0825(4) Uani 1 1 d . . .
Cl61 Cl 0.49574(6) 0.25983(10) -0.10723(6) 0.0793(4) Uani 1 1 d . . .
Cu1 Cu 0.141579(19) 0.43157(3) 0.152773(19) 0.03392(12) Uani 1 1 d . A .
Cu2 Cu 0.5000 0.5000 0.0000 0.04205(17) Uani 1 2 d S . .
N1 N 0.13157(14) 0.42517(19) 0.32832(14) 0.0403(6) Uani 1 1 d . . .
N2 N 0.20732(14) 0.4615(2) 0.23741(14) 0.0430(7) Uani 1 1 d . . .
N3 N 0.24595(14) 0.4654(2) 0.36058(14) 0.0450(7) Uani 1 1 d . . .
H1 H 0.2873 0.4837 0.3487 0.054 Uiso 1 1 calc R A .
N21 N 0.12212(14) 0.48568(18) -0.01820(14) 0.0364(6) Uani 1 1 d . . .
N22 N 0.08676(14) 0.37720(18) 0.06888(13) 0.0349(6) Uani 1 1 d . . .
N23 N 0.04192(15) 0.37296(19) -0.05338(13) 0.0413(7) Uani 1 1 d . . .
H21 H 0.0178 0.3228 -0.0436 0.050 Uiso 1 1 calc R A .
N41 N 0.53797(14) 0.3437(2) 0.12813(14) 0.0418(7) Uani 1 1 d . . .
N42 N 0.46112(14) 0.37658(19) 0.01976(15) 0.0431(7) Uani 1 1 d . . .
N43 N 0.46604(16) 0.2311(2) 0.07623(16) 0.0534(8) Uani 1 1 d . . .
H41 H 0.4340 0.2123 0.0414 0.064 Uiso 1 1 calc R . .
O1 O 0.07210(12) 0.39406(17) 0.21431(11) 0.0430(6) Uani 1 1 d . . .
O21 O 0.19408(12) 0.50330(18) 0.09060(12) 0.0501(6) Uani 1 1 d . . .
O41 O 0.56229(14) 0.49293(18) 0.08663(14) 0.0583(7) Uani 1 1 d . . .

loop_
_atom_site_aniso_label
_atom_site_aniso_U_11
_atom_site_aniso_U_22
_atom_site_aniso_U_33
_atom_site_aniso_U_23
_atom_site_aniso_U_13
_atom_site_aniso_U_12
C1 0.0477(18) 0.0300(16) 0.0258(15) -0.0002(13) 0.0054(14) 0.0004(13)
C2 0.052(2) 0.047(2) 0.0277(17) -0.0001(15) 0.0016(15) 0.0001(16)
C3 0.0433(19) 0.060(2) 0.046(2) -0.0014(18) 0.0061(17) 0.0004(17)
C4 0.050(2) 0.060(2) 0.050(2) -0.0014(19) 0.0213(19) 0.0031(18)
C5 0.067(2) 0.056(2) 0.0298(18) 0.0007(17) 0.0132(18) 0.0000(19)
C6 0.054(2) 0.0416(19) 0.0277(17) -0.0002(15) 0.0020(15) 0.0010(16)
C7 0.0478(18) 0.0345(17) 0.0222(15) 0.0003(13) 0.0025(14) 0.0019(14)
C8 0.0426(18) 0.0435(19) 0.0255(16) -0.0033(14) -0.0035(14) -0.0027(14)
Cl1A 0.0967(14) 0.0488(10) 0.0915(15) -0.0170(10) 0.0059(12) 0.0017(10)
C9 0.039(5) 0.042(5) 0.022(4) -0.005(4) 0.001(3) 0.003(4)
C10 0.037(4) 0.050(5) 0.045(4) -0.006(3) 0.003(3) -0.002(3)
C11 0.053(6) 0.063(6) 0.051(5) -0.005(4) -0.001(4) 0.006(5)
C12 0.047(4) 0.082(6) 0.049(4) 0.001(5) 0.001(4) -0.015(4)
C13 0.045(4) 0.074(5) 0.053(4) 0.000(4) 0.007(3) 0.004(4)
C14 0.046(4) 0.062(5) 0.038(4) 0.013(5) 0.006(3) 0.003(4)
Cl1B 0.112(3) 0.114(3) 0.0575(18) -0.0074(18) 0.0050(18) 0.060(2)
C9B 0.041(7) 0.045(8) 0.021(5) 0.000(6) 0.000(5) -0.002(6)
C10B 0.052(7) 0.087(9) 0.035(6) -0.001(7) -0.001(5) -0.007(7)
C11B 0.079(8) 0.094(9) 0.066(8) -0.002(8) 0.019(6) -0.007(8)
C12B 0.073(10) 0.072(10) 0.061(8) 0.004(7) 0.010(7) 0.007(7)
C13B 0.092(8) 0.100(9) 0.077(8) 0.011(7) -0.006(7) -0.036(7)
C14B 0.050(7) 0.062(8) 0.059(7) 0.004(6) -0.005(5) -0.006(6)
C15 0.0470(19) 0.062(2) 0.0241(16) -0.0035(16) -0.0046(15) 0.0080(17)
C16 0.060(2) 0.098(4) 0.034(2) -0.011(2) -0.0142(18) 0.016(2)
C17 0.073(3) 0.090(3) 0.047(2) -0.024(2) -0.015(2) 0.029(3)
C21 0.0437(18) 0.0402(18) 0.0326(17) 0.0067(14) 0.0045(15) -0.0023(14)
C22 0.055(2) 0.053(2) 0.0373(19) 0.0055(17) 0.0024(17) -0.0070(17)
C23 0.067(2) 0.065(3) 0.042(2) 0.0150(19) 0.0114(19) -0.012(2)
C24 0.064(2) 0.059(3) 0.061(3) 0.013(2) 0.017(2) -0.014(2)
C25 0.083(3) 0.098(4) 0.071(3) 0.005(3) -0.006(3) -0.054(3)
C26 0.087(3) 0.088(3) 0.044(2) 0.007(2) -0.008(2) -0.047(3)
C27 0.0408(17) 0.0370(17) 0.0279(16) 0.0015(14) 0.0004(14) -0.0009(14)
C28 0.0410(17) 0.0337(17) 0.0265(16) -0.0020(13) -0.0001(13) -0.0031(13)
C29 0.056(2) 0.0338(17) 0.0188(14) -0.0041(13) -0.0015(14) -0.0071(15)
C30 0.058(2) 0.042(2) 0.0370(19) 0.0027(16) -0.0020(16) 0.0005(16)
C31 0.079(3) 0.034(2) 0.042(2) 0.0060(16) -0.010(2) -0.0046(18)
C32 0.075(3) 0.044(2) 0.0332(19) 0.0046(16) -0.0014(18) -0.0222(19)
C33 0.053(2) 0.054(2) 0.039(2) -0.0052(17) 0.0066(17) -0.0160(18)
C34 0.0485(19) 0.0395(19) 0.0342(18) -0.0026(15) 0.0013(15) -0.0062(15)
C35 0.053(2) 0.0435(19) 0.0233(15) 0.0033(14) -0.0049(15) -0.0069(15)
C36 0.064(2) 0.080(3) 0.034(2) -0.002(2) 0.0051(18) -0.009(2)
C37 0.053(2) 0.048(2) 0.040(2) 0.0024(17) -0.0110(17) -0.0025(16)
C41 0.0447(18) 0.044(2) 0.0292(17) -0.0019(15) -0.0062(14) 0.0012(15)
C42 0.054(2) 0.055(2) 0.0373(19) -0.0019(17) -0.0136(17) -0.0058(17)
C43 0.049(2) 0.070(3) 0.052(2) -0.013(2) -0.0099(18) -0.0048(19)
C44 0.064(3) 0.076(3) 0.045(2) -0.012(2) -0.026(2) 0.011(2)
C45 0.099(3) 0.083(3) 0.036(2) 0.013(2) -0.018(2) 0.004(3)
C46 0.071(3) 0.056(2) 0.039(2) 0.0086(18) -0.0126(19) -0.005(2)
C47 0.0435(18) 0.0402(19) 0.0317(17) 0.0032(15) -0.0070(14) -0.0020(15)
C48 0.0435(18) 0.0418(19) 0.0348(18) 0.0017(15) 0.0001(15) -0.0067(15)
C49 0.050(2) 0.0424(19) 0.0358(18) 0.0091(15) -0.0085(16) -0.0116(15)
C50 0.053(2) 0.049(2) 0.043(2) 0.0050(17) -0.0021(17) -0.0082(17)
C51 0.079(3) 0.052(2) 0.044(2) -0.0030(18) -0.010(2) -0.015(2)
C52 0.058(2) 0.056(2) 0.060(3) 0.005(2) -0.017(2) -0.0162(19)
C53 0.050(2) 0.068(3) 0.066(3) 0.010(2) -0.006(2) -0.004(2)
C54 0.046(2) 0.058(2) 0.051(2) 0.0069(19) -0.0119(17) -0.0058(17)
C55 0.055(2) 0.045(2) 0.051(2) 0.0131(18) -0.0138(18) -0.0075(17)
C56 0.134(5) 0.077(4) 0.101(4) -0.002(3) -0.023(4) 0.040(3)
C57 0.103(4) 0.102(4) 0.086(4) 0.046(3) 0.022(3) 0.017(3)
Cl21 0.0622(6) 0.0619(7) 0.1227(11) 0.0122(7) 0.0059(7) 0.0123(5)
Cl61 0.0647(7) 0.1117(10) 0.0627(7) -0.0129(7) 0.0126(6) 0.0021(6)
Cu1 0.0407(2) 0.0389(2) 0.02131(19) -0.00022(16) -0.00085(16) -0.00508(17)
Cu2 0.0490(3) 0.0419(3) 0.0314(3) 0.0079(3) -0.0131(3) -0.0108(3)
N1 0.0453(16) 0.0506(17) 0.0240(13) -0.0006(12) -0.0013(12) -0.0035(13)
N2 0.0426(15) 0.0597(18) 0.0257(14) -0.0010(13) -0.0004(12) -0.0112(14)
N3 0.0406(15) 0.0671(19) 0.0257(14) -0.0021(14) -0.0037(12) -0.0064(14)
N21 0.0433(15) 0.0404(16) 0.0245(13) 0.0019(11) -0.0010(12) -0.0069(12)
N22 0.0467(15) 0.0349(14) 0.0226(13) 0.0024(11) 0.0017(11) -0.0071(12)
N23 0.0586(17) 0.0409(16) 0.0222(13) 0.0029(12) -0.0055(12) -0.0166(13)
N41 0.0449(15) 0.0450(17) 0.0331(15) 0.0046(13) -0.0068(13) -0.0070(13)
N42 0.0470(16) 0.0454(16) 0.0332(15) 0.0078(13) -0.0117(13) -0.0103(13)
N43 0.0613(19) 0.0487(18) 0.0442(17) 0.0130(14) -0.0211(15) -0.0194(15)
O1 0.0472(13) 0.0580(15) 0.0237(11) -0.0043(11) 0.0031(10) -0.0114(11)
O21 0.0514(14) 0.0678(17) 0.0288(12) 0.0106(12) -0.0058(11) -0.0217(12)
O41 0.0713(17) 0.0522(16) 0.0436(15) 0.0162(12) -0.0290(13) -0.0214(13)

loop_
_atom_type_symbol
_atom_type_description
_atom_type_scat_dispersion_real
_atom_type_scat_dispersion_imag
_atom_type_scat_source
C C 0.0033 0.0016 'International Tables Vol C Tables 4.2.6.8 and 6.1.1.4'
H H 0.0000 0.0000 'International Tables Vol C Tables 4.2.6.8 and 6.1.1.4'
N N 0.0061 0.0033 'International Tables Vol C Tables 4.2.6.8 and 6.1.1.4'
O O 0.0106 0.0060 'International Tables Vol C Tables 4.2.6.8 and 6.1.1.4'
Cl Cl 0.1484 0.1585 'International Tables Vol C Tables 4.2.6.8 and 6.1.1.4'
Cu Cu 0.3201 1.2651 'International Tables Vol C Tables 4.2.6.8 and 6.1.1.4'

loop_
_geom_angle_atom_site_label_1
_geom_angle_atom_site_label_2
_geom_angle_atom_site_label_3
_geom_angle
_geom_angle_site_symmetry_1
_geom_angle_site_symmetry_3
C2 C1 C6 118.4(3) . .
C2 C1 C7 120.3(3) . .
C6 C1 C7 121.3(3) . .
C3 C2 C1 121.3(3) . .
C3 C2 H2 119.3 . .
C1 C2 H2 119.3 . .
C2 C3 C4 119.8(3) . .
C2 C3 H3 120.1 . .
C4 C3 H3 120.1 . .
C5 C4 C3 119.7(3) . .
C5 C4 H4 120.2 . .
C3 C4 H4 120.2 . .
C4 C5 C6 120.6(3) . .
C4 C5 H5 119.7 . .
C6 C5 H5 119.7 . .
C5 C6 C1 120.2(3) . .
C5 C6 H6 119.9 . .
C1 C6 H6 119.9 . .
O1 C7 N1 128.1(3) . .
O1 C7 C1 116.0(3) . .
N1 C7 C1 115.9(3) . .
N2 C8 N3 120.1(3) . .
N2 C8 N1 125.8(3) . .
N3 C8 N1 114.1(3) . .
C10 C9 C14 118.3(11) . .
C10 C9 N2 117.7(8) . .
C14 C9 N2 124.0(9) . .
C11 C10 C9 126.8(9) . .
C11 C10 Cl1A 115.9(8) . .
C9 C10 Cl1A 117.3(7) . .
C12 C11 C10 112.5(10) . .
C12 C11 H11 123.8 . .
C10 C11 H11 123.8 . .
C11 C12 C13 122.9(9) . .
C11 C12 H12 118.5 . .
C13 C12 H12 118.5 . .
C14 C13 C12 121.7(9) . .
C14 C13 H13 119.2 . .
C12 C13 H13 119.2 . .
C13 C14 C9 117.7(10) . .
C13 C14 H14 121.1 . .
C9 C14 H14 121.1 . .
C14B C9B N2 127.1(14) . .
C14B C9B C10B 121.1(18) . .
N2 C9B C10B 111.7(13) . .
C9B C10B C11B 120.6(17) . .
C9B C10B Cl1B 119.2(14) . .
C11B C10B Cl1B 120.2(16) . .
C12B C11B C10B 106.0(18) . .
C12B C11B H11B 127.0 . .
C10B C11B H11B 127.0 . .
C11B C12B C13B 139(2) . .
C11B C12B H12B 110.4 . .
C13B C12B H12B 110.4 . .
C12B C13B C14B 109.5(19) . .
C12B C13B H13B 125.3 . .
C14B C13B H13B 125.3 . .
C9B C14B C13B 123.4(17) . .
C9B C14B H14B 118.3 . .
C13B C14B H14B 118.3 . .
N3 C15 C17 112.6(3) . .
N3 C15 C16 108.4(3) . .
C17 C15 C16 111.3(3) . .
N3 C15 H15 108.1 . .
C17 C15 H15 108.1 . .
C16 C15 H15 108.1 . .
C15 C16 H16A 109.5 . .
C15 C16 H16B 109.5 . .
H16A C16 H16B 109.5 . .
C15 C16 H16C 109.5 . .
H16A C16 H16C 109.5 . .
H16B C16 H16C 109.5 . .
C15 C17 H17A 109.5 . .
C15 C17 H17B 109.5 . .
H17A C17 H17B 109.5 . .
C15 C17 H17C 109.5 . .
H17A C17 H17C 109.5 . .
H17B C17 H17C 109.5 . .
C22 C21 C26 118.0(3) . .
C22 C21 C27 121.9(3) . .
C26 C21 C27 120.1(3) . .
C21 C22 C23 121.0(4) . .
C21 C22 H22 119.5 . .
C23 C22 H22 119.5 . .
C24 C23 C22 120.8(4) . .
C24 C23 H23 119.6 . .
C22 C23 H23 119.6 . .
C23 C24 C25 119.0(4) . .
C23 C24 H24 120.5 . .
C25 C24 H24 120.5 . .
C24 C25 C26 121.1(4) . .
C24 C25 H25 119.5 . .
C26 C25 H25 119.5 . .
C21 C26 C25 120.2(4) . .
C21 C26 H26 119.9 . .
C25 C26 H26 119.9 . .
O21 C27 N21 128.2(3) . .
O21 C27 C21 115.8(3) . .
N21 C27 C21 116.0(3) . .
N22 C28 N23 121.3(3) . .
N22 C28 N21 124.7(3) . .
N23 C28 N21 114.0(3) . .
C30 C29 C34 118.5(3) . .
C30 C29 N22 119.6(3) . .
C34 C29 N22 121.6(3) . .
C29 C30 C31 120.9(3) . .
C29 C30 Cl21 119.9(3) . .
C31 C30 Cl21 119.2(3) . .
C32 C31 C30 119.8(3) . .
C32 C31 H31 120.1 . .
C30 C31 H31 120.1 . .
C31 C32 C33 120.1(3) . .
C31 C32 H32 119.9 . .
C33 C32 H32 119.9 . .
C32 C33 C34 120.5(3) . .
C32 C33 H33 119.8 . .
C34 C33 H33 119.8 . .
C29 C34 C33 120.1(3) . .
C29 C34 H34 119.9 . .
C33 C34 H34 119.9 . .
N23 C35 C36 111.1(3) . .
N23 C35 C37 108.7(3) . .
C36 C35 C37 111.2(3) . .
N23 C35 H35 108.6 . .
C36 C35 H35 108.6 . .
C37 C35 H35 108.6 . .
C35 C36 H36A 109.5 . .
C35 C36 H36B 109.5 . .
H36A C36 H36B 109.5 . .
C35 C36 H36C 109.5 . .
H36A C36 H36C 109.5 . .
H36B C36 H36C 109.5 . .
C35 C37 H37A 109.5 . .
C35 C37 H37B 109.5 . .
H37A C37 H37B 109.5 . .
C35 C37 H37C 109.5 . .
H37A C37 H37C 109.5 . .
H37B C37 H37C 109.5 . .
C46 C41 C42 119.8(3) . .
C46 C41 C47 121.2(3) . .
C42 C41 C47 119.0(3) . .
C41 C42 C43 120.5(4) . .
C41 C42 H42 119.8 . .
C43 C42 H42 119.8 . .
C44 C43 C42 120.0(4) . .
C44 C43 H43 120.0 . .
C42 C43 H43 120.0 . .
C45 C44 C43 119.5(4) . .
C45 C44 H44 120.3 . .
C43 C44 H44 120.3 . .
C44 C45 C46 121.2(4) . .
C44 C45 H45 119.4 . .
C46 C45 H45 119.4 . .
C41 C46 C45 119.0(4) . .
C41 C46 H46 120.5 . .
C45 C46 H46 120.5 . .
O41 C47 N41 129.3(3) . .
O41 C47 C41 115.0(3) . .
N41 C47 C41 115.7(3) . .
N42 C48 N43 120.6(3) . .
N42 C48 N41 126.2(3) . .
N43 C48 N41 113.1(3) . .
C50 C49 C54 118.3(3) . .
C50 C49 N42 122.2(3) . .
C54 C49 N42 119.5(3) . .
C49 C50 C51 121.0(4) . .
C49 C50 Cl61 119.6(3) . .
C51 C50 Cl61 119.4(3) . .
C52 C51 C50 119.5(4) . .
C52 C51 H51 120.3 . .
C50 C51 H51 120.3 . .
C51 C52 C53 120.7(4) . .
C51 C52 H52 119.6 . .
C53 C52 H52 119.6 . .
C52 C53 C54 121.3(4) . .
C52 C53 H53 119.3 . .
C54 C53 H53 119.3 . .
C53 C54 C49 119.1(4) . .
C53 C54 H54 120.4 . .
C49 C54 H54 120.4 . .
N43 C55 C57 109.3(3) . .
N43 C55 C56 109.6(4) . .
C57 C55 C56 111.5(4) . .
N43 C55 H55 108.8 . .
C57 C55 H55 108.8 . .
C56 C55 H55 108.8 . .
C55 C56 H56A 109.5 . .
C55 C56 H56B 109.5 . .
H56A C56 H56B 109.5 . .
C55 C56 H56C 109.5 . .
H56A C56 H56C 109.5 . .
H56B C56 H56C 109.5 . .
C55 C57 H57A 109.5 . .
C55 C57 H57B 109.5 . .
H57A C57 H57B 109.5 . .
C55 C57 H57C 109.5 . .
H57A C57 H57C 109.5 . .
H57B C57 H57C 109.5 . .
O21 Cu1 O1 162.36(11) . .
O21 Cu1 N22 90.15(10) . .
O1 Cu1 N22 91.09(10) . .
O21 Cu1 N2 92.05(11) . .
O1 Cu1 N2 90.38(11) . .
N22 Cu1 N2 167.99(12) . .
O41 Cu2 O41 180.00(17) 3_665 .
O41 Cu2 N42 90.45(10) 3_665 3_665
O41 Cu2 N42 89.55(10) . 3_665
O41 Cu2 N42 89.55(10) 3_665 .
O41 Cu2 N42 90.45(10) . .
N42 Cu2 N42 180.00(16) 3_665 .
C7 N1 C8 122.8(3) . .
C8 N2 C9B 114.0(8) . .
C8 N2 C9 117.9(6) . .
C9B N2 C9 19.6(7) . .
C8 N2 Cu1 125.0(2) . .
C9B N2 Cu1 120.2(8) . .
C9 N2 Cu1 116.2(5) . .
C8 N3 C15 125.4(3) . .
C8 N3 H1 117.3 . .
C15 N3 H1 117.3 . .
C27 N21 C28 122.9(3) . .
C28 N22 C29 119.1(2) . .
C28 N22 Cu1 124.5(2) . .
C29 N22 Cu1 116.40(19) . .
C28 N23 C35 125.4(3) . .
C28 N23 H21 117.3 . .
C35 N23 H21 117.3 . .
C47 N41 C48 122.0(3) . .
C48 N42 C49 116.1(3) . .
C48 N42 Cu2 123.9(2) . .
C49 N42 Cu2 119.9(2) . .
C48 N43 C55 126.6(3) . .
C48 N43 H41 116.7 . .
C55 N43 H41 116.7 . .
C7 O1 Cu1 126.9(2) . .
C27 O21 Cu1 125.6(2) . .
C47 O41 Cu2 127.2(2) . .

loop_
_geom_bond_atom_site_label_1
_geom_bond_atom_site_label_2
_geom_bond_distance
_geom_bond_site_symmetry_2
C1 C2 1.383(4) .
C1 C6 1.394(4) .
C1 C7 1.486(4) .
C2 C3 1.371(5) .
C2 H2 0.9500 .
C3 C4 1.383(5) .
C3 H3 0.9500 .
C4 C5 1.373(5) .
C4 H4 0.9500 .
C5 C6 1.376(5) .
C5 H5 0.9500 .
C6 H6 0.9500 .
C7 O1 1.268(3) .
C7 N1 1.321(4) .
C8 N2 1.330(4) .
C8 N3 1.349(4) .
C8 N1 1.353(4) .
Cl1A C10 1.740(8) .
C9 C10 1.410(15) .
C9 C14 1.414(13) .
C9 N2 1.461(13) .
C10 C11 1.395(14) .
C11 C12 1.390(15) .
C11 H11 0.9500 .
C12 C13 1.452(14) .
C12 H12 0.9500 .
C13 C14 1.355(14) .
C13 H13 0.9500 .
C14 H14 0.9500 .
Cl1B C10B 1.742(18) .
C9B C14B 1.32(2) .
C9B N2 1.40(2) .
C9B C10B 1.41(2) .
C10B C11B 1.50(3) .
C11B C12B 1.30(3) .
C11B H11B 0.9500 .
C12B C13B 1.37(2) .
C12B H12B 0.9500 .
C13B C14B 1.38(2) .
C13B H13B 0.9500 .
C14B H14B 0.9500 .
C15 N3 1.464(4) .
C15 C17 1.511(5) .
C15 C16 1.512(5) .
C15 H15 1.0000 .
C16 H16A 0.9800 .
C16 H16B 0.9800 .
C16 H16C 0.9800 .
C17 H17A 0.9800 .
C17 H17B 0.9800 .
C17 H17C 0.9800 .
C21 C22 1.370(5) .
C21 C26 1.378(5) .
C21 C27 1.492(4) .
C22 C23 1.383(5) .
C22 H22 0.9500 .
C23 C24 1.350(5) .
C23 H23 0.9500 .
C24 C25 1.359(6) .
C24 H24 0.9500 .
C25 C26 1.386(6) .
C25 H25 0.9500 .
C26 H26 0.9500 .
C27 O21 1.270(4) .
C27 N21 1.315(4) .
C28 N22 1.334(4) .
C28 N23 1.343(4) .
C28 N21 1.359(4) .
C29 C30 1.383(5) .
C29 C34 1.387(5) .
C29 N22 1.428(4) .
C30 C31 1.396(5) .
C30 Cl21 1.736(4) .
C31 C32 1.363(5) .
C31 H31 0.9500 .
C32 C33 1.372(5) .
C32 H32 0.9500 .
C33 C34 1.392(5) .
C33 H33 0.9500 .
C34 H34 0.9500 .
C35 N23 1.463(4) .
C35 C36 1.512(5) .
C35 C37 1.513(4) .
C35 H35 1.0000 .
C36 H36A 0.9800 .
C36 H36B 0.9800 .
C36 H36C 0.9800 .
C37 H37A 0.9800 .
C37 H37B 0.9800 .
C37 H37C 0.9800 .
C41 C46 1.369(5) .
C41 C42 1.376(5) .
C41 C47 1.502(4) .
C42 C43 1.382(5) .
C42 H42 0.9500 .
C43 C44 1.367(6) .
C43 H43 0.9500 .
C44 C45 1.362(6) .
C44 H44 0.9500 .
C45 C46 1.395(5) .
C45 H45 0.9500 .
C46 H46 0.9500 .
C47 O41 1.270(4) .
C47 N41 1.307(4) .
C48 N42 1.330(4) .
C48 N43 1.346(4) .
C48 N41 1.361(4) .
C49 C50 1.390(5) .
C49 C54 1.409(5) .
C49 N42 1.419(4) .
C50 C51 1.402(5) .
C50 Cl61 1.727(4) .
C51 C52 1.361(6) .
C51 H51 0.9500 .
C52 C53 1.361(6) .
C52 H52 0.9500 .
C53 C54 1.393(5) .
C53 H53 0.9500 .
C54 H54 0.9500 .
C55 N43 1.463(4) .
C55 C57 1.475(6) .
C55 C56 1.509(6) .
C55 H55 1.0000 .
C56 H56A 0.9800 .
C56 H56B 0.9800 .
C56 H56C 0.9800 .
C57 H57A 0.9800 .
C57 H57B 0.9800 .
C57 H57C 0.9800 .
Cu1 O21 1.903(2) .
Cu1 O1 1.913(2) .
Cu1 N22 1.938(3) .
Cu1 N2 1.945(3) .
Cu2 O41 1.892(2) 3_665
Cu2 O41 1.892(2) .
Cu2 N42 1.962(3) 3_665
Cu2 N42 1.962(3) .
N3 H1 0.8800 .
N23 H21 0.8800 .
N43 H41 0.8800 .

loop_
_geom_torsion_atom_site_label_1
_geom_torsion_atom_site_label_2
_geom_torsion_atom_site_label_3
_geom_torsion_atom_site_label_4
_geom_torsion
_geom_torsion_site_symmetry_1
C6 C1 C2 C3 -0.2(5) .
C7 C1 C2 C3 -179.2(3) .
C1 C2 C3 C4 -0.9(5) .
C2 C3 C4 C5 1.4(6) .
C3 C4 C5 C6 -0.9(6) .
C4 C5 C6 C1 -0.2(5) .
C2 C1 C6 C5 0.7(5) .
C7 C1 C6 C5 179.7(3) .
C2 C1 C7 O1 -11.5(4) .
C6 C1 C7 O1 169.5(3) .
C2 C1 C7 N1 168.3(3) .
C6 C1 C7 N1 -10.7(4) .
C14 C9 C10 C11 -3.2(18) .
N2 C9 C10 C11 179.8(9) .
C14 C9 C10 Cl1A 176.1(9) .
N2 C9 C10 Cl1A -0.9(13) .
C9 C10 C11 C12 3.6(16) .
Cl1A C10 C11 C12 -175.8(8) .
C10 C11 C12 C13 -2.7(15) .
C11 C12 C13 C14 1.8(15) .
C12 C13 C14 C9 -1.1(15) .
C10 C9 C14 C13 1.7(17) .
N2 C9 C14 C13 178.5(9) .
C14B C9B C10B C11B 2(3) .
N2 C9B C10B C11B 179.2(14) .
C14B C9B C10B Cl1B -177.8(14) .
N2 C9B C10B Cl1B 0(2) .
C9B C10B C11B C12B -2(2) .
Cl1B C10B C11B C12B 177.2(14) .
C10B C11B C12B C13B 4(4) .
C11B C12B C13B C14B -4(4) .
N2 C9B C14B C13B -178.5(15) .
C10B C9B C14B C13B -2(3) .
C12B C13B C14B C9B 2(2) .
C26 C21 C22 C23 -1.2(6) .
C27 C21 C22 C23 -178.1(3) .
C21 C22 C23 C24 0.6(6) .
C22 C23 C24 C25 0.4(7) .
C23 C24 C25 C26 -0.7(8) .
C22 C21 C26 C25 0.9(7) .
C27 C21 C26 C25 177.8(4) .
C24 C25 C26 C21 0.1(8) .
C22 C21 C27 O21 168.5(3) .
C26 C21 C27 O21 -8.3(5) .
C22 C21 C27 N21 -11.2(5) .
C26 C21 C27 N21 172.0(4) .
C34 C29 C30 C31 -0.7(5) .
N22 C29 C30 C31 173.3(3) .
C34 C29 C30 Cl21 179.9(2) .
N22 C29 C30 Cl21 -6.1(4) .
C29 C30 C31 C32 -1.0(5) .
Cl21 C30 C31 C32 178.4(3) .
C30 C31 C32 C33 2.2(6) .
C31 C32 C33 C34 -1.6(5) .
C30 C29 C34 C33 1.3(5) .
N22 C29 C34 C33 -172.6(3) .
C32 C33 C34 C29 -0.1(5) .
C46 C41 C42 C43 1.2(6) .
C47 C41 C42 C43 -178.0(3) .
C41 C42 C43 C44 -1.0(6) .
C42 C43 C44 C45 -0.2(7) .
C43 C44 C45 C46 1.2(7) .
C42 C41 C46 C45 -0.2(6) .
C47 C41 C46 C45 179.0(4) .
C44 C45 C46 C41 -1.0(7) .
C46 C41 C47 O41 158.7(4) .
C42 C41 C47 O41 -22.1(5) .
C46 C41 C47 N41 -20.8(5) .
C42 C41 C47 N41 158.5(3) .
C54 C49 C50 C51 0.4(5) .
N42 C49 C50 C51 -178.7(3) .
C54 C49 C50 Cl61 -179.0(3) .
N42 C49 C50 Cl61 1.9(5) .
C49 C50 C51 C52 -0.4(6) .
Cl61 C50 C51 C52 179.0(3) .
C50 C51 C52 C53 -0.4(6) .
C51 C52 C53 C54 1.3(6) .
C52 C53 C54 C49 -1.2(6) .
C50 C49 C54 C53 0.4(5) .
N42 C49 C54 C53 179.5(3) .
O1 C7 N1 C8 5.7(5) .
C1 C7 N1 C8 -174.1(3) .
N2 C8 N1 C7 4.7(5) .
N3 C8 N1 C7 -176.6(3) .
N3 C8 N2 C9B -15.8(8) .
N1 C8 N2 C9B 162.8(7) .
N3 C8 N2 C9 5.6(6) .
N1 C8 N2 C9 -175.8(5) .
N3 C8 N2 Cu1 174.2(2) .
N1 C8 N2 Cu1 -7.2(5) .
C14B C9B N2 C8 -70(2) .
C10B C9B N2 C8 113.3(14) .
C14B C9B N2 C9 -176(5) .
C10B C9B N2 C9 7(3) .
C14B C9B N2 Cu1 101.0(19) .
C10B C9B N2 Cu1 -76.2(16) .
C10 C9 N2 C8 -87.7(10) .
C14 C9 N2 C8 95.5(12) .
C10 C9 N2 C9B -4(3) .
C14 C9 N2 C9B 179(5) .
C10 C9 N2 Cu1 102.7(9) .
C14 C9 N2 Cu1 -74.1(12) .
O21 Cu1 N2 C8 164.1(3) .
O1 Cu1 N2 C8 1.6(3) .
N22 Cu1 N2 C8 -95.5(6) .
O21 Cu1 N2 C9B -5.4(7) .
O1 Cu1 N2 C9B -167.9(7) .
N22 Cu1 N2 C9B 95.1(9) .
O21 Cu1 N2 C9 -27.1(5) .
O1 Cu1 N2 C9 170.3(5) .
N22 Cu1 N2 C9 73.3(7) .
N2 C8 N3 C15 -179.1(3) .
N1 C8 N3 C15 2.2(5) .
C17 C15 N3 C8 -74.2(5) .
C16 C15 N3 C8 162.3(4) .
O21 C27 N21 C28 -7.9(5) .
C21 C27 N21 C28 171.8(3) .
N22 C28 N21 C27 11.1(5) .
N23 C28 N21 C27 -167.3(3) .
N23 C28 N22 C29 1.5(5) .
N21 C28 N22 C29 -176.7(3) .
N23 C28 N22 Cu1 -176.8(2) .
N21 C28 N22 Cu1 4.9(5) .
C30 C29 N22 C28 110.3(3) .
C34 C29 N22 C28 -75.9(4) .
C30 C29 N22 Cu1 -71.1(3) .
C34 C29 N22 Cu1 102.6(3) .
O21 Cu1 N22 C28 -16.3(3) .
O1 Cu1 N22 C28 146.1(3) .
N2 Cu1 N22 C28 -116.9(5) .
O21 Cu1 N22 C29 165.3(2) .
O1 Cu1 N22 C29 -32.3(2) .
N2 Cu1 N22 C29 64.7(6) .
N22 C28 N23 C35 178.2(3) .
N21 C28 N23 C35 -3.4(5) .
C36 C35 N23 C28 81.9(4) .
C37 C35 N23 C28 -155.5(3) .
O41 C47 N41 C48 -3.2(6) .
C41 C47 N41 C48 176.1(3) .
N42 C48 N41 C47 -5.9(5) .
N43 C48 N41 C47 176.2(3) .
N43 C48 N42 C49 6.8(5) .
N41 C48 N42 C49 -171.0(3) .
N43 C48 N42 Cu2 -169.7(3) .
N41 C48 N42 Cu2 12.5(5) .
C50 C49 N42 C48 -86.9(4) .
C54 C49 N42 C48 94.1(4) .
C50 C49 N42 Cu2 89.7(4) .
C54 C49 N42 Cu2 -89.3(3) .
O41 Cu2 N42 C48 171.1(3) 3_665
O41 Cu2 N42 C48 -8.9(3) .
N42 Cu2 N42 C48 5(100) 3_665
O41 Cu2 N42 C49 -5.3(3) 3_665
O41 Cu2 N42 C49 174.7(3) .
N42 Cu2 N42 C49 -172(100) 3_665
N42 C48 N43 C55 -177.9(3) .
N41 C48 N43 C55 0.2(5) .
C57 C55 N43 C48 101.0(5) .
C56 C55 N43 C48 -136.6(4) .
N1 C7 O1 Cu1 -12.1(5) .
C1 C7 O1 Cu1 167.7(2) .
O21 Cu1 O1 C7 -90.7(4) .
N22 Cu1 O1 C7 175.4(3) .
N2 Cu1 O1 C7 7.3(3) .
N21 C27 O21 Cu1 -11.5(5) .
C21 C27 O21 Cu1 168.8(2) .
O1 Cu1 O21 C27 -74.5(4) .
N22 Cu1 O21 C27 19.6(3) .
N2 Cu1 O21 C27 -172.2(3) .
N41 C47 O41 Cu2 4.1(6) .
C41 C47 O41 Cu2 -175.3(2) .
O41 Cu2 O41 C47 86(100) 3_665
N42 Cu2 O41 C47 -178.4(3) 3_665
N42 Cu2 O41 C47 1.6(3) .
